data_4112929
loop_
_publ_author_name
'Jean-Cyrille Hierso'
'Aziz Fihri'
'Vladimir V. Ivanov'
'Bernard Hanquet'
'Nadine Pirio'
'Bruno Donnadieu'
'Bertrand Rebi\`ere'
'R\'egine Amardeil'
'Philippe Meunier'

_publ_contact_author 'Dr Jean Cyrille Hierso'
_publ_contact_author_address
;
Laboratoire de Synthese et 
d'Electrosynthese Organometalliques
UMR-CNRS 5188
Universite de Bourgogne
Facultes des
Mirande 
9, Avenue Alain Savary
BP 47870 F-21078 
Dijon cedex, France
;
_publ_contact_author_email ' jean-cyrille.hierso@u-bourgogne.fr '
_publ_section_title
;
 "Through-Space" Nuclear Spin-Spin JPP Coupling in Tetraphosphine
 Ferrocenyl Derivatives: A 31P NMR and X-ray Structure Correlation Study
 for Coordination Complexes
;
_journal_name_full 'Journal of the American Chemical Society'
_journal_page_first 11077
_journal_page_last 11087
_journal_paper_doi 10.1021/ja048907a
_journal_volume 126
_journal_year 2004
_chemical_formula_moiety 'C66 H62 Br2 Fe1 Ni1 P4, 3(CHCl3)'
_chemical_formula_sum 'C69 H65 Br2 Cl9 Fe Ni P4'
_chemical_formula_weight 1611.52
_chemical_name_systematic
;
 ?
;
_space_group_IT_number 14
_symmetry_cell_setting monoclinic
_symmetry_space_group_name_Hall '-P 2yn'
_symmetry_space_group_name_H-M 'P 1 21/n 1'
_atom_sites_solution_hydrogens geom
_atom_sites_solution_primary heavy
_atom_sites_solution_secondary difmap
_audit_creation_method SHELXL-97
_cell_angle_alpha 90.00
_cell_angle_beta 93.320(1)
_cell_angle_gamma 90.00
_cell_formula_units_Z 4
_cell_length_a 12.1064(2)
_cell_length_b 40.2368(7)
_cell_length_c 14.5029(3)
_cell_measurement_reflns_used 8601
_cell_measurement_temperature 110(2)
_cell_measurement_theta_max 26.022
_cell_measurement_theta_min 0.998
_cell_volume 7052.8(2)
_computing_cell_refinement 'DENZO-SMN (Otwinowski & Minor, 1997)'
_computing_data_collection 'KappaCCD Server Software (Nonius,1997)'
_computing_data_reduction 'DENZO-SMN (Otwinowski & Minor, 1997)'
_computing_molecular_graphics 'ORTEPIII (Burnett, 1996)'
_computing_publication_material 'SHELXL97 and WinGX (Farrugia, 1999)'
_computing_structure_refinement 'SHELXL-97 (Sheldrick, 1997)'
_computing_structure_solution 'SHELXS-97 (Sheldrick, 1997)'
_diffrn_ambient_temperature 110(2)
_diffrn_measured_fraction_theta_full 0.909
_diffrn_measured_fraction_theta_max 0.909
_diffrn_measurement_device_type KappaCCD
_diffrn_measurement_method '\f scans (\k = 0) + additional \w scans'
_diffrn_radiation_monochromator graphite
_diffrn_radiation_source 'fine-focus sealed tube'
_diffrn_radiation_type MoK\a
_diffrn_radiation_wavelength 0.71073
_diffrn_reflns_av_R_equivalents 0.0931
_diffrn_reflns_av_sigmaI/netI 0.1763
_diffrn_reflns_limit_h_max 14
_diffrn_reflns_limit_h_min -14
_diffrn_reflns_limit_k_max 49
_diffrn_reflns_limit_k_min -47
_diffrn_reflns_limit_l_max 17
_diffrn_reflns_limit_l_min -17
_diffrn_reflns_number 26492
_diffrn_reflns_theta_full 26.06
_diffrn_reflns_theta_max 26.06
_diffrn_reflns_theta_min 2.47
_diffrn_standards_number 0
_exptl_absorpt_coefficient_mu 2.078
_exptl_absorpt_correction_type none
_exptl_crystal_colour red
_exptl_crystal_density_diffrn 1.518
_exptl_crystal_description prism
_exptl_crystal_F_000 3264
_exptl_crystal_size_max 0.15
_exptl_crystal_size_mid 0.15
_exptl_crystal_size_min 0.075
_refine_diff_density_max 1.390
_refine_diff_density_min -1.557
_refine_diff_density_rms 0.133
_refine_ls_extinction_method none
_refine_ls_goodness_of_fit_ref 1.014
_refine_ls_hydrogen_treatment mixed
_refine_ls_matrix_type full
_refine_ls_number_parameters 757
_refine_ls_number_reflns 12660
_refine_ls_number_restraints 24
_refine_ls_restrained_S_all 1.017
_refine_ls_R_factor_all 0.1668
_refine_ls_R_factor_gt 0.0691
_refine_ls_shift/su_max 0.002
_refine_ls_shift/su_mean 0.000
_refine_ls_structure_factor_coef Fsqd
_refine_ls_weighting_details 'calc w=1/[\s^2^(Fo^2^)+(0.0613P)^2^+0.0000P] where P=(Fo^2^+2Fc^2^)/3'
_refine_ls_weighting_scheme calc
_refine_ls_wR_factor_gt 0.1278
_refine_ls_wR_factor_ref 0.1583
_reflns_number_gt 6571
_reflns_number_total 12660
_reflns_threshold_expression >2sigma(I)
_cod_data_source_file ja048907asi20040309_020107_2.cif
_cod_data_source_block 1b
_cod_original_sg_symbol_H-M 'P 21/n'
_cod_database_code 4112929

loop_
_symmetry_equiv_pos_as_xyz
'x, y, z'
'-x+1/2, y+1/2, -z+1/2'
'-x, -y, -z'
'x-1/2, -y-1/2, z-1/2'

loop_
_atom_site_label
_atom_site_type_symbol
_atom_site_fract_x
_atom_site_fract_y
_atom_site_fract_z
_atom_site_U_iso_or_equiv
_atom_site_adp_type
_atom_site_occupancy
_atom_site_symmetry_multiplicity
_atom_site_calc_flag
_atom_site_refinement_flags
_atom_site_disorder_assembly
_atom_site_disorder_group
Ni1 Ni 0.06673(7) 0.63178(2) 0.58138(6) 0.0184(2) Uani 1 1 d . . .
Br1 Br 0.01413(6) 0.600314(19) 0.44914(5) 0.0235(2) Uani 1 1 d . . .
Br2 Br -0.11242(6) 0.651780(19) 0.59756(5) 0.0280(2) Uani 1 1 d . . .
Fe1 Fe 0.33841(8) 0.61184(3) 0.79395(6) 0.0181(3) Uani 1 1 d . . .
C1 C 0.3503(6) 0.66288(16) 0.7939(4) 0.0181(17) Uani 1 1 d . . .
H1 H 0.3384 0.6758 0.8455 0.022 Uiso 1 1 calc R . .
C2 C 0.2664(5) 0.65242(16) 0.7282(4) 0.0155(16) Uani 1 1 d . . .
C3 C 0.3187(5) 0.63125(16) 0.6645(4) 0.0128(16) Uani 1 1 d . . .
C4 C 0.4329(6) 0.63010(17) 0.6911(4) 0.0193(17) Uani 1 1 d . . .
H4 H 0.4853 0.6177 0.6617 0.023 Uiso 1 1 calc R . .
C5 C 0.4557(5) 0.65083(17) 0.7697(4) 0.0172(17) Uani 1 1 d . . .
C6 C 0.5682(5) 0.66222(18) 0.8094(5) 0.0210(18) Uani 1 1 d . . .
C7 C 0.5636(6) 0.70042(18) 0.8087(5) 0.035(2) Uani 1 1 d . . .
H7A H 0.6330 0.7092 0.8333 0.053 Uiso 1 1 calc R . .
H7B H 0.5053 0.7078 0.8457 0.053 Uiso 1 1 calc R . .
H7C H 0.5498 0.7081 0.7464 0.053 Uiso 1 1 calc R . .
C8 C 0.6602(5) 0.65156(19) 0.7465(5) 0.0279(19) Uani 1 1 d . . .
H8A H 0.7305 0.6590 0.7727 0.042 Uiso 1 1 calc R . .
H8B H 0.6467 0.6613 0.6864 0.042 Uiso 1 1 calc R . .
H8C H 0.6607 0.6278 0.7411 0.042 Uiso 1 1 calc R . .
C9 C 0.5955(5) 0.65001(19) 0.9080(4) 0.030(2) Uani 1 1 d . . .
H9A H 0.6671 0.6581 0.9292 0.045 Uiso 1 1 calc R . .
H9B H 0.5956 0.6262 0.9088 0.045 Uiso 1 1 calc R . .
H9C H 0.5409 0.6581 0.9478 0.045 Uiso 1 1 calc R . .
P1 P 0.12875(15) 0.66591(5) 0.68978(12) 0.0185(5) Uani 1 1 d . . .
C10 C 0.1563(5) 0.70487(17) 0.6324(5) 0.0190(17) Uani 1 1 d . . .
C11 C 0.1151(6) 0.71119(18) 0.5430(5) 0.0223(18) Uani 1 1 d . . .
H11 H 0.0706 0.6955 0.5120 0.027 Uiso 1 1 calc R . .
C12 C 0.1392(6) 0.7403(2) 0.5002(5) 0.032(2) Uani 1 1 d . . .
H12 H 0.1124 0.7436 0.4395 0.038 Uiso 1 1 calc R . .
C13 C 0.2015(6) 0.7647(2) 0.5435(6) 0.035(2) Uani 1 1 d . . .
H13 H 0.2155 0.7846 0.5135 0.042 Uiso 1 1 calc R . .
C14 C 0.2432(6) 0.7590(2) 0.6330(6) 0.037(2) Uani 1 1 d . . .
H14 H 0.2857 0.7752 0.6641 0.045 Uiso 1 1 calc R . .
C15 C 0.2215(6) 0.72950(19) 0.6759(5) 0.030(2) Uani 1 1 d . . .
H15 H 0.2512 0.7258 0.7356 0.036 Uiso 1 1 calc R . .
C16 C 0.0596(5) 0.68035(17) 0.7893(5) 0.0198(17) Uani 1 1 d . . .
C17 C -0.0299(6) 0.70235(18) 0.7786(5) 0.0244(18) Uani 1 1 d . . .
H17 H -0.0555 0.7091 0.7198 0.029 Uiso 1 1 calc R . .
C18 C -0.0806(6) 0.71419(19) 0.8560(5) 0.032(2) Uani 1 1 d . . .
H18 H -0.1404 0.7286 0.8486 0.038 Uiso 1 1 calc R . .
C19 C -0.0423(6) 0.70454(19) 0.9438(5) 0.031(2) Uani 1 1 d . . .
H19 H -0.0760 0.7125 0.9954 0.037 Uiso 1 1 calc R . .
C20 C 0.0458(6) 0.68307(19) 0.9542(5) 0.033(2) Uani 1 1 d . . .
H20 H 0.0723 0.6768 1.0131 0.040 Uiso 1 1 calc R . .
C21 C 0.0954(6) 0.67072(18) 0.8782(5) 0.0257(19) Uani 1 1 d . . .
H21 H 0.1536 0.6557 0.8865 0.031 Uiso 1 1 calc R . .
P2 P 0.23849(15) 0.61973(5) 0.56069(12) 0.0170(4) Uani 1 1 d . . .
C22 C 0.2818(5) 0.57864(17) 0.5252(4) 0.0148(16) Uani 1 1 d . . .
C23 C 0.2224(5) 0.55056(18) 0.5507(4) 0.0202(17) Uani 1 1 d . . .
H23 H 0.1585 0.5532 0.5826 0.024 Uiso 1 1 calc R . .
C24 C 0.2574(6) 0.51923(18) 0.5291(5) 0.0254(19) Uani 1 1 d . . .
H24 H 0.2187 0.5007 0.5480 0.030 Uiso 1 1 calc R . .
C25 C 0.3508(6) 0.51522(19) 0.4790(5) 0.028(2) Uani 1 1 d . . .
H25 H 0.3746 0.4940 0.4642 0.034 Uiso 1 1 calc R . .
C26 C 0.4086(6) 0.54277(19) 0.4510(5) 0.0268(19) Uani 1 1 d . . .
H26 H 0.4702 0.5400 0.4162 0.032 Uiso 1 1 calc R . .
C27 C 0.3749(6) 0.57458(19) 0.4748(4) 0.0235(18) Uani 1 1 d . . .
H27 H 0.4147 0.5930 0.4571 0.028 Uiso 1 1 calc R . .
C28 C 0.2911(5) 0.64797(18) 0.4748(4) 0.0192(17) Uani 1 1 d . . .
C29 C 0.2625(6) 0.64252(18) 0.3817(5) 0.0231(18) Uani 1 1 d . . .
H29 H 0.2197 0.6242 0.3636 0.028 Uiso 1 1 calc R . .
C30 C 0.2982(6) 0.6647(2) 0.3157(5) 0.036(2) Uani 1 1 d . . .
H30 H 0.2803 0.6609 0.2534 0.044 Uiso 1 1 calc R . .
C31 C 0.3600(6) 0.6922(2) 0.3423(5) 0.035(2) Uani 1 1 d . . .
H31 H 0.3824 0.7070 0.2979 0.043 Uiso 1 1 calc R . .
C32 C 0.3886(6) 0.69772(19) 0.4342(5) 0.0286(19) Uani 1 1 d . . .
H32 H 0.4305 0.7163 0.4519 0.034 Uiso 1 1 calc R . .
C33 C 0.3549(5) 0.67555(18) 0.5009(5) 0.0230(18) Uani 1 1 d . . .
H33 H 0.3750 0.6792 0.5630 0.028 Uiso 1 1 calc R . .
C34 C 0.2859(5) 0.56291(16) 0.7857(4) 0.0166(17) Uani 1 1 d . . .
H34 H 0.2636 0.5519 0.7314 0.020 Uiso 1 1 calc R . .
C35 C 0.2151(5) 0.58141(17) 0.8423(4) 0.0175(17) Uani 1 1 d . . .
C36 C 0.2833(5) 0.59460(17) 0.9190(4) 0.0177(17) Uani 1 1 d . . .
C37 C 0.3933(6) 0.58340(17) 0.9054(4) 0.0234(18) Uani 1 1 d . . .
H37 H 0.4547 0.5884 0.9444 0.028 Uiso 1 1 calc R . .
C38 C 0.3962(5) 0.56391(17) 0.8258(4) 0.0187(17) Uani 1 1 d . . .
C39 C 0.4926(6) 0.54232(19) 0.7988(5) 0.0256(19) Uani 1 1 d . . .
C40 C 0.4807(7) 0.5330(2) 0.6969(5) 0.049(3) Uani 1 1 d . . .
H40A H 0.5423 0.5195 0.6816 0.074 Uiso 1 1 calc R . .
H40B H 0.4791 0.5529 0.6601 0.074 Uiso 1 1 calc R . .
H40C H 0.4132 0.5209 0.6849 0.074 Uiso 1 1 calc R . .
C41 C 0.6031(6) 0.5588(2) 0.8192(5) 0.041(2) Uani 1 1 d . . .
H41A H 0.6610 0.5444 0.8008 0.062 Uiso 1 1 calc R . .
H41B H 0.6130 0.5632 0.8842 0.062 Uiso 1 1 calc R . .
H41C H 0.6057 0.5793 0.7856 0.062 Uiso 1 1 calc R . .
C42 C 0.4831(6) 0.50975(18) 0.8551(5) 0.036(2) Uani 1 1 d . . .
H42A H 0.5419 0.4949 0.8409 0.055 Uiso 1 1 calc R . .
H42B H 0.4132 0.4994 0.8393 0.055 Uiso 1 1 calc R . .
H42C H 0.4884 0.5148 0.9199 0.055 Uiso 1 1 calc R . .
P3 P 0.06775(15) 0.58885(5) 0.80868(12) 0.0210(5) Uani 1 1 d . . .
C43 C 0.0348(6) 0.55120(18) 0.7432(4) 0.0223(18) Uani 1 1 d . . .
C44 C 0.0801(5) 0.51926(18) 0.7590(5) 0.0230(18) Uani 1 1 d . . .
H44 H 0.1289 0.5159 0.8100 0.028 Uiso 1 1 calc R . .
C45 C 0.0538(6) 0.49293(19) 0.7010(5) 0.0274(19) Uani 1 1 d . . .
H45 H 0.0854 0.4722 0.7128 0.033 Uiso 1 1 calc R . .
C46 C -0.0189(6) 0.4973(2) 0.6255(5) 0.030(2) Uani 1 1 d . . .
H46 H -0.0354 0.4796 0.5856 0.036 Uiso 1 1 calc R . .
C47 C -0.0674(6) 0.5280(2) 0.6094(5) 0.0282(19) Uani 1 1 d . . .
H47 H -0.1183 0.5309 0.5595 0.034 Uiso 1 1 calc R . .
C48 C -0.0398(5) 0.55450(19) 0.6677(4) 0.0221(18) Uani 1 1 d . . .
H48 H -0.0725 0.5751 0.6557 0.027 Uiso 1 1 calc R . .
C49 C -0.0077(6) 0.58038(19) 0.9128(5) 0.0237(18) Uani 1 1 d . . .
C50 C 0.0038(6) 0.5528(2) 0.9676(5) 0.030(2) Uani 1 1 d . . .
H50 H 0.0543 0.5365 0.9525 0.036 Uiso 1 1 calc R . .
C51 C -0.0567(7) 0.5480(2) 1.0447(5) 0.037(2) Uani 1 1 d . . .
H51 H -0.0448 0.5294 1.0823 0.045 Uiso 1 1 calc R . .
C52 C -0.1358(7) 0.5717(2) 1.0643(5) 0.042(2) Uani 1 1 d . . .
H52 H -0.1774 0.5691 1.1158 0.051 Uiso 1 1 calc R . .
C53 C -0.1530(6) 0.5990(2) 1.0081(6) 0.042(2) Uani 1 1 d . . .
H53 H -0.2080 0.6142 1.0205 0.051 Uiso 1 1 calc R . .
C54 C -0.0896(6) 0.6041(2) 0.9337(5) 0.033(2) Uani 1 1 d . . .
H54 H -0.1003 0.6229 0.8971 0.040 Uiso 1 1 calc R . .
P4 P 0.23592(16) 0.61290(5) 1.02489(13) 0.0237(5) Uani 1 1 d . . .
C55 C 0.3619(6) 0.6331(2) 1.0753(4) 0.0248(19) Uani 1 1 d . . .
C56 C 0.3674(6) 0.6674(2) 1.0719(5) 0.030(2) Uani 1 1 d . . .
H56 H 0.3090 0.6795 1.0439 0.036 Uiso 1 1 calc R . .
C57 C 0.4609(7) 0.6842(2) 1.1105(5) 0.037(2) Uani 1 1 d . . .
H57 H 0.4662 0.7071 1.1041 0.045 Uiso 1 1 calc R . .
C58 C 0.5441(7) 0.6671(2) 1.1575(5) 0.036(2) Uani 1 1 d . . .
H58 H 0.6034 0.6785 1.1862 0.043 Uiso 1 1 calc R . .
C59 C 0.5396(6) 0.6328(2) 1.1620(5) 0.039(2) Uani 1 1 d . . .
H59 H 0.5976 0.6212 1.1917 0.047 Uiso 1 1 calc R . .
C60 C 0.4487(6) 0.6156(2) 1.1223(5) 0.032(2) Uani 1 1 d . . .
H60 H 0.4455 0.5926 1.1270 0.039 Uiso 1 1 calc R . .
C61 C 0.2323(5) 0.57503(19) 1.0955(5) 0.0226(18) Uani 1 1 d . . .
C62 C 0.2040(6) 0.5785(2) 1.1880(5) 0.033(2) Uani 1 1 d . . .
H62 H 0.1940 0.5996 1.2124 0.040 Uiso 1 1 calc R . .
C63 C 0.1910(6) 0.5511(2) 1.2421(5) 0.034(2) Uani 1 1 d . . .
H63 H 0.1733 0.5537 1.3032 0.040 Uiso 1 1 calc R . .
C64 C 0.2040(6) 0.5193(2) 1.2071(5) 0.036(2) Uani 1 1 d . . .
H64 H 0.1947 0.5009 1.2445 0.043 Uiso 1 1 calc R . .
C65 C 0.2307(6) 0.5152(2) 1.1171(5) 0.030(2) Uani 1 1 d . . .
H65 H 0.2368 0.4939 1.0927 0.037 Uiso 1 1 calc R . .
C66 C 0.2486(6) 0.54281(19) 1.0625(5) 0.0278(19) Uani 1 1 d . . .
H66 H 0.2718 0.5399 1.0030 0.033 Uiso 1 1 calc R . .
C67 C 0.7083(6) 0.60181(19) 0.4511(5) 0.034(2) Uani 1 1 d . . .
H67 H 0.7832 0.6111 0.4583 0.041 Uiso 1 1 calc R . .
Cl1 Cl 0.68020(16) 0.58072(5) 0.55337(14) 0.0404(6) Uani 1 1 d . . .
Cl2 Cl 0.61439(16) 0.63471(5) 0.43085(15) 0.0469(6) Uani 1 1 d . . .
Cl3 Cl 0.70290(19) 0.57401(6) 0.35713(15) 0.0540(7) Uani 1 1 d . . .
C68 C 0.9722(11) 0.6671(3) 0.2845(10) 0.0441(19) Uiso 0.699(12) 1 d PD A 1
H68 H 1.0123 0.6579 0.3393 0.053(2) Uiso 0.699(12) 1 calc PR A 1
Cl4 Cl 1.0165(4) 0.70808(12) 0.2694(4) 0.0654(5) Uiso 0.699(12) 1 d PD A 1
Cl5 Cl 0.8302(4) 0.66554(14) 0.3017(4) 0.0654(5) Uiso 0.699(12) 1 d PD A 1
Cl6 Cl 1.0022(6) 0.64270(11) 0.1885(3) 0.0654(5) Uiso 0.699(12) 1 d PD A 1
C68* C 0.972(2) 0.6673(6) 0.278(2) 0.0441(19) Uiso 0.301(12) 1 d PD A 2
H68* H 1.0223 0.6569 0.3252 0.053(2) Uiso 0.301(12) 1 calc PR A 2
Cl4* Cl 1.0318(9) 0.7045(3) 0.2416(9) 0.0654(5) Uiso 0.301(12) 1 d PD A 2
Cl5* Cl 0.8437(9) 0.6739(3) 0.3263(8) 0.0654(5) Uiso 0.301(12) 1 d PD A 2
Cl6* Cl 0.9534(14) 0.6399(2) 0.1841(6) 0.0654(5) Uiso 0.301(12) 1 d PD A 2
C69 C 0.7382(8) 0.7229(3) 0.4791(6) 0.0441(19) Uiso 0.775(2) 1 d PD B 3
H69 H 0.7594 0.6995 0.4838 0.053(2) Uiso 0.775(2) 1 calc PR B 3
Cl7 Cl 0.6489(3) 0.72818(8) 0.3815(2) 0.0654(5) Uiso 0.775(2) 1 d PD B 3
Cl8 Cl 0.8568(3) 0.74659(10) 0.4683(2) 0.0654(5) Uiso 0.775(2) 1 d PD B 3
Cl9 Cl 0.6711(3) 0.73412(9) 0.5786(2) 0.0654(5) Uiso 0.775(2) 1 d PD B 3
C69* C 0.7776(19) 0.7310(6) 0.5300(13) 0.0441(19) Uiso 0.225(2) 1 d PD B 4
H69* H 0.8291 0.7126 0.5437 0.053(2) Uiso 0.225(2) 1 calc PR B 4
Cl7* Cl 0.6443(9) 0.7147(3) 0.4933(7) 0.0654(5) Uiso 0.225(2) 1 d PD B 4
Cl8* Cl 0.8289(9) 0.7565(3) 0.4398(7) 0.0654(5) Uiso 0.225(2) 1 d PD B 4
Cl9* Cl 0.7516(9) 0.7512(3) 0.6297(7) 0.0654(5) Uiso 0.225(2) 1 d PD B 4

loop_
_atom_site_aniso_label
_atom_site_aniso_U_11
_atom_site_aniso_U_22
_atom_site_aniso_U_33
_atom_site_aniso_U_23
_atom_site_aniso_U_13
_atom_site_aniso_U_12
Ni1 0.0177(5) 0.0172(6) 0.0201(5) -0.0018(4) 0.0003(4) 0.0001(4)
Br1 0.0230(4) 0.0253(5) 0.0216(4) -0.0037(4) -0.0030(3) 0.0004(4)
Br2 0.0184(4) 0.0291(5) 0.0361(5) -0.0091(4) -0.0002(3) 0.0019(4)
Fe1 0.0191(6) 0.0190(6) 0.0161(6) 0.0012(5) 0.0002(4) -0.0007(5)
C1 0.035(5) 0.011(4) 0.009(4) -0.001(3) 0.005(3) 0.002(3)
C2 0.022(4) 0.009(4) 0.016(4) 0.000(3) 0.002(3) 0.000(3)
C3 0.015(4) 0.012(4) 0.012(4) 0.002(3) 0.002(3) -0.004(3)
C4 0.029(5) 0.017(4) 0.012(4) 0.007(3) 0.003(3) -0.003(3)
C5 0.020(4) 0.020(4) 0.012(4) 0.002(3) 0.001(3) 0.001(3)
C6 0.012(4) 0.030(5) 0.022(4) -0.003(4) 0.005(3) -0.001(3)
C7 0.023(5) 0.029(5) 0.054(6) -0.017(4) 0.001(4) -0.004(4)
C8 0.020(4) 0.033(5) 0.030(5) -0.002(4) -0.002(3) -0.009(4)
C9 0.020(4) 0.047(6) 0.022(4) -0.008(4) -0.010(3) -0.005(4)
P1 0.0182(11) 0.0176(12) 0.0196(11) -0.0004(9) 0.0011(8) 0.0006(9)
C10 0.016(4) 0.012(4) 0.029(4) -0.002(4) 0.002(3) 0.005(3)
C11 0.027(5) 0.013(4) 0.027(4) 0.005(4) -0.002(3) -0.001(3)
C12 0.037(5) 0.029(5) 0.030(5) 0.009(4) -0.004(4) 0.006(4)
C13 0.028(5) 0.022(5) 0.055(6) 0.019(5) 0.007(4) 0.004(4)
C14 0.040(5) 0.021(5) 0.051(6) -0.001(4) -0.003(4) 0.003(4)
C15 0.040(5) 0.021(5) 0.028(5) -0.004(4) -0.002(4) 0.006(4)
C16 0.011(4) 0.014(4) 0.036(5) -0.008(4) 0.005(3) 0.001(3)
C17 0.026(5) 0.023(5) 0.025(4) -0.002(4) 0.003(3) -0.010(4)
C18 0.025(5) 0.031(5) 0.040(5) -0.002(4) 0.009(4) 0.006(4)
C19 0.038(5) 0.023(5) 0.033(5) -0.003(4) 0.015(4) 0.002(4)
C20 0.043(5) 0.027(5) 0.030(5) 0.000(4) 0.002(4) -0.006(4)
C21 0.030(5) 0.023(5) 0.025(5) -0.007(4) 0.011(4) 0.002(4)
P2 0.0184(11) 0.0165(12) 0.0159(10) -0.0008(9) -0.0005(8) -0.0001(8)
C22 0.018(4) 0.021(5) 0.006(3) -0.004(3) 0.002(3) -0.002(3)
C23 0.018(4) 0.023(5) 0.020(4) -0.007(4) 0.000(3) -0.003(4)
C24 0.036(5) 0.014(5) 0.026(4) -0.007(4) -0.004(4) 0.002(4)
C25 0.037(5) 0.017(5) 0.031(5) -0.005(4) 0.002(4) 0.004(4)
C26 0.019(4) 0.027(5) 0.035(5) -0.007(4) 0.002(3) 0.009(4)
C27 0.024(5) 0.025(5) 0.021(4) 0.000(4) -0.001(3) -0.003(4)
C28 0.017(4) 0.023(5) 0.018(4) 0.005(4) -0.001(3) 0.006(3)
C29 0.027(5) 0.021(5) 0.021(4) 0.000(4) 0.005(3) 0.001(3)
C30 0.042(5) 0.045(6) 0.023(5) -0.004(4) 0.007(4) -0.009(4)
C31 0.056(6) 0.026(5) 0.026(5) 0.010(4) 0.011(4) -0.009(4)
C32 0.033(5) 0.029(5) 0.023(5) 0.003(4) 0.002(4) -0.007(4)
C33 0.022(4) 0.022(5) 0.026(4) 0.003(4) 0.004(3) 0.004(4)
C34 0.026(4) 0.015(4) 0.009(4) -0.001(3) 0.001(3) 0.000(3)
C35 0.024(4) 0.019(4) 0.011(4) 0.000(3) 0.003(3) -0.002(3)
C36 0.025(4) 0.013(4) 0.015(4) 0.000(3) 0.001(3) 0.003(3)
C37 0.032(5) 0.021(5) 0.016(4) 0.005(3) -0.006(3) -0.003(4)
C38 0.023(4) 0.012(4) 0.022(4) 0.002(3) 0.002(3) 0.004(3)
C39 0.022(5) 0.029(5) 0.026(4) 0.000(4) -0.001(3) 0.005(4)
C40 0.047(6) 0.055(7) 0.045(6) -0.003(5) -0.003(4) 0.027(5)
C41 0.024(5) 0.037(6) 0.063(6) 0.002(5) 0.007(4) 0.010(4)
C42 0.041(5) 0.023(5) 0.046(5) 0.013(4) 0.007(4) 0.013(4)
P3 0.0214(11) 0.0204(12) 0.0209(11) -0.0009(9) -0.0013(8) -0.0004(9)
C43 0.029(5) 0.024(5) 0.014(4) 0.002(4) 0.002(3) -0.006(4)
C44 0.020(4) 0.023(5) 0.026(4) 0.005(4) 0.004(3) -0.008(4)
C45 0.033(5) 0.021(5) 0.029(5) -0.001(4) 0.005(4) -0.003(4)
C46 0.037(5) 0.029(5) 0.025(5) 0.002(4) 0.013(4) -0.011(4)
C47 0.027(5) 0.036(6) 0.022(4) 0.003(4) 0.003(3) -0.005(4)
C48 0.020(4) 0.025(5) 0.022(4) 0.004(4) 0.005(3) -0.003(3)
C49 0.025(5) 0.028(5) 0.018(4) -0.007(4) 0.001(3) -0.001(4)
C50 0.029(5) 0.034(6) 0.026(5) -0.004(4) 0.000(4) 0.004(4)
C51 0.046(6) 0.037(6) 0.030(5) -0.002(4) 0.009(4) -0.005(5)
C52 0.036(6) 0.059(7) 0.032(5) 0.003(5) 0.012(4) -0.013(5)
C53 0.022(5) 0.061(7) 0.044(6) -0.007(5) 0.009(4) 0.009(5)
C54 0.029(5) 0.038(6) 0.033(5) 0.000(4) 0.002(4) -0.001(4)
P4 0.0269(12) 0.0250(13) 0.0191(11) 0.0003(9) 0.0020(9) -0.0038(9)
C55 0.029(5) 0.034(5) 0.011(4) -0.003(4) 0.007(3) -0.006(4)
C56 0.032(5) 0.041(6) 0.018(4) -0.001(4) 0.006(4) -0.004(4)
C57 0.060(6) 0.030(5) 0.023(5) -0.003(4) 0.009(4) -0.017(5)
C58 0.044(6) 0.046(6) 0.017(4) 0.001(4) -0.005(4) -0.015(5)
C59 0.036(5) 0.055(7) 0.025(5) 0.001(5) -0.006(4) -0.006(5)
C60 0.039(5) 0.034(5) 0.024(5) 0.003(4) -0.002(4) -0.009(4)
C61 0.023(4) 0.025(5) 0.020(4) 0.001(4) -0.002(3) -0.005(4)
C62 0.037(5) 0.037(6) 0.024(5) -0.003(4) 0.002(4) -0.012(4)
C63 0.038(5) 0.043(6) 0.019(4) 0.013(4) 0.003(4) -0.006(4)
C64 0.043(6) 0.031(6) 0.034(5) 0.010(4) 0.011(4) 0.004(4)
C65 0.036(5) 0.027(5) 0.029(5) 0.012(4) 0.006(4) 0.012(4)
C66 0.023(5) 0.029(5) 0.031(5) 0.003(4) 0.000(3) -0.001(4)
C67 0.020(5) 0.032(5) 0.048(5) -0.001(4) -0.001(4) 0.003(4)
Cl1 0.0371(13) 0.0351(14) 0.0487(14) 0.0000(11) -0.0005(10) -0.0037(10)
Cl2 0.0300(12) 0.0384(15) 0.0722(16) 0.0111(12) 0.0007(11) 0.0047(10)
Cl3 0.0595(16) 0.0497(17) 0.0521(15) -0.0177(13) -0.0020(12) -0.0045(12)

loop_
_atom_type_symbol
_atom_type_description
_atom_type_scat_dispersion_real
_atom_type_scat_dispersion_imag
_atom_type_scat_source
C C 0.0033 0.0016 'International Tables Vol C Tables 4.2.6.8 and 6.1.1.4'
H H 0.0000 0.0000 'International Tables Vol C Tables 4.2.6.8 and 6.1.1.4'
Br Br -0.2901 2.4595 'International Tables Vol C Tables 4.2.6.8 and 6.1.1.4'
Fe Fe 0.3463 0.8444 'International Tables Vol C Tables 4.2.6.8 and 6.1.1.4'
Ni Ni 0.3393 1.1124 'International Tables Vol C Tables 4.2.6.8 and 6.1.1.4'
P P 0.1023 0.0942 'International Tables Vol C Tables 4.2.6.8 and 6.1.1.4'
Cl Cl 0.1484 0.1585 'International Tables Vol C Tables 4.2.6.8 and 6.1.1.4'

loop_
_geom_angle_atom_site_label_1
_geom_angle_atom_site_label_2
_geom_angle_atom_site_label_3
_geom_angle
P2 Ni1 P1 87.01(7)
P2 Ni1 Br2 172.51(7)
P1 Ni1 Br2 89.63(6)
P2 Ni1 Br1 89.05(6)
P1 Ni1 Br1 171.22(7)
Br2 Ni1 Br1 93.33(4)
C3 Fe1 C1 67.7(2)
C3 Fe1 C2 40.9(2)
C1 Fe1 C2 40.2(2)
C3 Fe1 C37 162.4(3)
C1 Fe1 C37 122.4(3)
C2 Fe1 C37 155.9(3)
C3 Fe1 C4 40.3(2)
C1 Fe1 C4 66.6(3)
C2 Fe1 C4 67.7(3)
C37 Fe1 C4 126.7(3)
C3 Fe1 C34 107.0(2)
C1 Fe1 C34 165.9(3)
C2 Fe1 C34 127.4(3)
C37 Fe1 C34 66.5(3)
C4 Fe1 C34 118.5(3)
C3 Fe1 C35 119.2(2)
C1 Fe1 C35 129.6(3)
C2 Fe1 C35 109.2(3)
C37 Fe1 C35 67.3(3)
C4 Fe1 C35 152.8(3)
C34 Fe1 C35 40.3(2)
C3 Fe1 C36 154.6(3)
C1 Fe1 C36 111.0(3)
C2 Fe1 C36 121.2(3)
C37 Fe1 C36 40.3(2)
C4 Fe1 C36 164.5(3)
C34 Fe1 C36 67.7(3)
C35 Fe1 C36 40.6(2)
C3 Fe1 C38 125.2(3)
C1 Fe1 C38 153.7(3)
C2 Fe1 C38 163.7(3)
C37 Fe1 C38 39.3(2)
C4 Fe1 C38 107.1(3)
C34 Fe1 C38 40.0(2)
C35 Fe1 C38 67.8(3)
C36 Fe1 C38 67.8(3)
C3 Fe1 C5 67.3(2)
C1 Fe1 C5 39.5(2)
C2 Fe1 C5 67.3(3)
C37 Fe1 C5 110.3(3)
C4 Fe1 C5 39.4(2)
C34 Fe1 C5 152.2(3)
C35 Fe1 C5 166.7(3)
C36 Fe1 C5 129.0(2)
C38 Fe1 C5 119.4(3)
C2 C1 C5 110.5(6)
C2 C1 Fe1 69.9(4)
C5 C1 Fe1 74.0(4)
C2 C1 H1 124.7
C5 C1 H1 124.7
Fe1 C1 H1 122.9
C1 C2 C3 106.5(6)
C1 C2 P1 136.9(5)
C3 C2 P1 114.4(4)
C1 C2 Fe1 69.9(4)
C3 C2 Fe1 68.6(4)
P1 C2 Fe1 137.6(4)
C4 C3 C2 107.8(5)
C4 C3 P2 133.6(5)
C2 C3 P2 117.0(5)
C4 C3 Fe1 71.0(3)
C2 C3 Fe1 70.4(4)
P2 C3 Fe1 134.4(4)
C3 C4 C5 109.9(6)
C3 C4 Fe1 68.6(4)
C5 C4 Fe1 73.8(4)
C3 C4 H4 125.1
C5 C4 H4 125.1
Fe1 C4 H4 124.1
C4 C5 C1 105.1(6)
C4 C5 C6 127.4(6)
C1 C5 C6 126.8(6)
C4 C5 Fe1 66.8(4)
C1 C5 Fe1 66.5(4)
C6 C5 Fe1 137.9(5)
C5 C6 C9 113.4(6)
C5 C6 C7 105.6(6)
C9 C6 C7 109.5(6)
C5 C6 C8 110.8(6)
C9 C6 C8 109.8(6)
C7 C6 C8 107.5(6)
C6 C7 H7A 109.5
C6 C7 H7B 109.5
H7A C7 H7B 109.5
C6 C7 H7C 109.5
H7A C7 H7C 109.5
H7B C7 H7C 109.5
C6 C8 H8A 109.5
C6 C8 H8B 109.5
H8A C8 H8B 109.5
C6 C8 H8C 109.5
H8A C8 H8C 109.5
H8B C8 H8C 109.5
C6 C9 H9A 109.5
C6 C9 H9B 109.5
H9A C9 H9B 109.5
C6 C9 H9C 109.5
H9A C9 H9C 109.5
H9B C9 H9C 109.5
C16 P1 C2 108.2(3)
C16 P1 C10 101.2(3)
C2 P1 C10 102.1(3)
C16 P1 Ni1 128.4(2)
C2 P1 Ni1 107.7(2)
C10 P1 Ni1 106.1(2)
C11 C10 C15 117.2(7)
C11 C10 P1 121.5(5)
C15 C10 P1 121.4(5)
C12 C11 C10 120.6(7)
C12 C11 H11 119.7
C10 C11 H11 119.7
C11 C12 C13 122.3(7)
C11 C12 H12 118.9
C13 C12 H12 118.9
C12 C13 C14 118.2(7)
C12 C13 H13 120.9
C14 C13 H13 120.9
C15 C14 C13 119.9(8)
C15 C14 H14 120.0
C13 C14 H14 120.0
C14 C15 C10 121.9(7)
C14 C15 H15 119.1
C10 C15 H15 119.1
C21 C16 C17 118.5(6)
C21 C16 P1 121.1(5)
C17 C16 P1 120.4(5)
C18 C17 C16 120.0(7)
C18 C17 H17 120.0
C16 C17 H17 120.0
C19 C18 C17 120.3(7)
C19 C18 H18 119.8
C17 C18 H18 119.8
C20 C19 C18 119.5(7)
C20 C19 H19 120.2
C18 C19 H19 120.2
C19 C20 C21 120.7(7)
C19 C20 H20 119.6
C21 C20 H20 119.6
C20 C21 C16 120.9(7)
C20 C21 H21 119.5
C16 C21 H21 119.5
C3 P2 C22 108.7(3)
C3 P2 C28 102.5(3)
C22 P2 C28 104.7(3)
C3 P2 Ni1 107.5(2)
C22 P2 Ni1 122.4(2)
C28 P2 Ni1 109.2(2)
C27 C22 C23 119.3(6)
C27 C22 P2 120.9(5)
C23 C22 P2 119.8(5)
C24 C23 C22 120.6(7)
C24 C23 H23 119.7
C22 C23 H23 119.7
C23 C24 C25 119.9(7)
C23 C24 H24 120.1
C25 C24 H24 120.1
C26 C25 C24 120.1(7)
C26 C25 H25 120.0
C24 C25 H25 120.0
C25 C26 C27 120.2(7)
C25 C26 H26 119.9
C27 C26 H26 119.9
C22 C27 C26 119.8(7)
C22 C27 H27 120.1
C26 C27 H27 120.1
C33 C28 C29 119.5(6)
C33 C28 P2 121.4(5)
C29 C28 P2 119.1(5)
C28 C29 C30 119.7(7)
C28 C29 H29 120.2
C30 C29 H29 120.2
C31 C30 C29 120.4(7)
C31 C30 H30 119.8
C29 C30 H30 119.8
C32 C31 C30 120.2(7)
C32 C31 H31 119.9
C30 C31 H31 119.9
C31 C32 C33 120.1(7)
C31 C32 H32 120.0
C33 C32 H32 120.0
C28 C33 C32 120.1(7)
C28 C33 H33 119.9
C32 C33 H33 119.9
C38 C34 C35 109.3(6)
C38 C34 Fe1 70.9(4)
C35 C34 Fe1 70.4(4)
C38 C34 H34 125.3
C35 C34 H34 125.3
Fe1 C34 H34 125.0
C34 C35 C36 107.3(6)
C34 C35 P3 122.4(5)
C36 C35 P3 130.0(5)
C34 C35 Fe1 69.4(4)
C36 C35 Fe1 69.8(4)
P3 C35 Fe1 121.1(3)
C37 C36 C35 105.9(6)
C37 C36 P4 125.7(5)
C35 C36 P4 127.0(5)
C37 C36 Fe1 68.8(4)
C35 C36 Fe1 69.6(4)
P4 C36 Fe1 136.8(4)
C38 C37 C36 111.0(6)
C38 C37 Fe1 71.7(4)
C36 C37 Fe1 70.9(4)
C38 C37 H37 124.5
C36 C37 H37 124.5
Fe1 C37 H37 124.5
C37 C38 C34 106.5(6)
C37 C38 C39 126.0(6)
C34 C38 C39 126.3(6)
C37 C38 Fe1 69.0(4)
C34 C38 Fe1 69.1(4)
C39 C38 Fe1 136.0(5)
C41 C39 C40 109.4(6)
C41 C39 C38 112.5(6)
C40 C39 C38 111.0(6)
C41 C39 C42 111.1(6)
C40 C39 C42 107.3(6)
C38 C39 C42 105.4(6)
C39 C40 H40A 109.5
C39 C40 H40B 109.5
H40A C40 H40B 109.5
C39 C40 H40C 109.5
H40A C40 H40C 109.5
H40B C40 H40C 109.5
C39 C41 H41A 109.5
C39 C41 H41B 109.5
H41A C41 H41B 109.5
C39 C41 H41C 109.5
H41A C41 H41C 109.5
H41B C41 H41C 109.5
C39 C42 H42A 109.5
C39 C42 H42B 109.5
H42A C42 H42B 109.5
C39 C42 H42C 109.5
H42A C42 H42C 109.5
H42B C42 H42C 109.5
C43 P3 C49 99.8(3)
C43 P3 C35 100.5(3)
C49 P3 C35 105.7(3)
C48 C43 C44 116.5(7)
C48 C43 P3 116.5(6)
C44 C43 P3 127.0(5)
C45 C44 C43 121.8(7)
C45 C44 H44 119.1
C43 C44 H44 119.1
C46 C45 C44 120.2(7)
C46 C45 H45 119.9
C44 C45 H45 119.9
C45 C46 C47 119.6(7)
C45 C46 H46 120.2
C47 C46 H46 120.2
C46 C47 C48 119.9(7)
C46 C47 H47 120.0
C48 C47 H47 120.0
C43 C48 C47 122.0(7)
C43 C48 H48 119.0
C47 C48 H48 119.0
C50 C49 C54 118.0(7)
C50 C49 P3 126.0(6)
C54 C49 P3 115.8(6)
C49 C50 C51 122.8(7)
C49 C50 H50 118.6
C51 C50 H50 118.6
C50 C51 C52 118.1(8)
C50 C51 H51 121.0
C52 C51 H51 121.0
C53 C52 C51 120.5(8)
C53 C52 H52 119.7
C51 C52 H52 119.7
C54 C53 C52 120.7(8)
C54 C53 H53 119.6
C52 C53 H53 119.6
C53 C54 C49 119.7(8)
C53 C54 H54 120.1
C49 C54 H54 120.1
C36 P4 C61 98.8(3)
C36 P4 C55 102.6(3)
C61 P4 C55 101.0(3)
C56 C55 C60 118.7(7)
C56 C55 P4 117.8(6)
C60 C55 P4 123.4(6)
C55 C56 C57 120.2(7)
C55 C56 H56 119.9
C57 C56 H56 119.9
C58 C57 C56 120.7(8)
C58 C57 H57 119.6
C56 C57 H57 119.6
C57 C58 C59 119.7(8)
C57 C58 H58 120.2
C59 C58 H58 120.2
C58 C59 C60 120.5(8)
C58 C59 H59 119.8
C60 C59 H59 119.8
C59 C60 C55 120.1(8)
C59 C60 H60 119.9
C55 C60 H60 119.9
C66 C61 C62 117.7(7)
C66 C61 P4 124.7(6)
C62 C61 P4 117.5(6)
C63 C62 C61 120.4(8)
C63 C62 H62 119.8
C61 C62 H62 119.8
C62 C63 C64 121.0(7)
C62 C63 H63 119.5
C64 C63 H63 119.5
C65 C64 C63 119.9(7)
C65 C64 H64 120.1
C63 C64 H64 120.1
C64 C65 C66 119.8(8)
C64 C65 H65 120.1
C66 C65 H65 120.1
C65 C66 C61 121.1(7)
C65 C66 H66 119.4
C61 C66 H66 119.4
Cl2 C67 Cl1 110.4(4)
Cl2 C67 Cl3 110.7(4)
Cl1 C67 Cl3 110.2(4)
Cl2 C67 H67 108.5
Cl1 C67 H67 108.5
Cl3 C67 H67 108.5
Cl4 C68 Cl5 111.2(8)
Cl4 C68 Cl6 110.4(7)
Cl5 C68 Cl6 110.0(7)
Cl4 C68 H68 108.4
Cl5 C68 H68 108.4
Cl6 C68 H68 108.4
Cl5* C68* Cl6* 109.2(14)
Cl5* C68* Cl4* 112.3(15)
Cl6* C68* Cl4* 109.5(14)
Cl5* C68* H68* 108.6
Cl6* C68* H68* 108.6
Cl4* C68* H68* 108.6
Cl8 C69 Cl7 109.7(6)
Cl8 C69 Cl9 111.0(6)
Cl7 C69 Cl9 110.0(5)
Cl8 C69 H69 108.7
Cl7 C69 H69 108.7
Cl9 C69 H69 108.7
Cl9* C69* Cl7* 102.7(12)
Cl9* C69* Cl8* 115.7(14)
Cl7* C69* Cl8* 109.5(12)
Cl9* C69* H69* 109.6
Cl7* C69* H69* 109.6
Cl8* C69* H69* 109.6

loop_
_geom_bond_atom_site_label_1
_geom_bond_atom_site_label_2
_geom_bond_distance
Ni1 P2 2.173(2)
Ni1 P1 2.187(2)
Ni1 Br2 2.3379(11)
Ni1 Br1 2.3548(11)
Fe1 C3 2.035(6)
Fe1 C1 2.059(7)
Fe1 C2 2.059(6)
Fe1 C37 2.059(6)
Fe1 C4 2.067(6)
Fe1 C34 2.070(7)
Fe1 C35 2.084(7)
Fe1 C36 2.087(7)
Fe1 C38 2.094(7)
Fe1 C5 2.158(7)
C1 C2 1.416(8)
C1 C5 1.428(9)
C1 H1 0.9300
C2 C3 1.431(9)
C2 P1 1.809(7)
C3 C4 1.415(9)
C3 P2 1.804(6)
C4 C5 1.427(9)
C4 H4 0.9300
C5 C6 1.518(9)
C6 C9 1.530(9)
C6 C7 1.538(9)
C6 C8 1.541(9)
C7 H7A 0.9600
C7 H7B 0.9600
C7 H7C 0.9600
C8 H8A 0.9600
C8 H8B 0.9600
C8 H8C 0.9600
C9 H9A 0.9600
C9 H9B 0.9600
C9 H9C 0.9600
P1 C16 1.806(7)
P1 C10 1.815(7)
C10 C11 1.385(8)
C10 C15 1.395(9)
C11 C12 1.364(9)
C11 H11 0.9300
C12 C13 1.370(10)
C12 H12 0.9300
C13 C14 1.385(10)
C13 H13 0.9300
C14 C15 1.373(10)
C14 H14 0.9300
C15 H15 0.9300
C16 C21 1.392(9)
C16 C17 1.401(9)
C17 C18 1.394(9)
C17 H17 0.9300
C18 C19 1.386(9)
C18 H18 0.9300
C19 C20 1.374(10)
C19 H19 0.9300
C20 C21 1.377(9)
C20 H20 0.9300
C21 H21 0.9300
P2 C22 1.818(7)
P2 C28 1.827(7)
C22 C27 1.387(8)
C22 C23 1.401(9)
C23 C24 1.372(9)
C23 H23 0.9300
C24 C25 1.388(9)
C24 H24 0.9300
C25 C26 1.384(10)
C25 H25 0.9300
C26 C27 1.393(9)
C26 H26 0.9300
C27 H27 0.9300
C28 C33 1.391(9)
C28 C29 1.392(8)
C29 C30 1.396(9)
C29 H29 0.9300
C30 C31 1.377(10)
C30 H30 0.9300
C31 C32 1.377(9)
C31 H31 0.9300
C32 C33 1.394(9)
C32 H32 0.9300
C33 H33 0.9300
C34 C38 1.426(8)
C34 C35 1.429(9)
C34 H34 0.9300
C35 C36 1.448(8)
C35 P3 1.846(7)
C36 C37 1.430(9)
C36 P4 1.826(7)
C37 C38 1.398(9)
C37 H37 0.9300
C38 C39 1.523(9)
C39 C41 1.507(9)
C39 C40 1.523(9)
C39 C42 1.552(9)
C40 H40A 0.9600
C40 H40B 0.9600
C40 H40C 0.9600
C41 H41A 0.9600
C41 H41B 0.9600
C41 H41C 0.9600
C42 H42A 0.9600
C42 H42B 0.9600
C42 H42C 0.9600
P3 C43 1.820(7)
P3 C49 1.841(7)
C43 C48 1.385(9)
C43 C44 1.411(9)
C44 C45 1.379(9)
C44 H44 0.9300
C45 C46 1.375(9)
C45 H45 0.9300
C46 C47 1.384(10)
C46 H46 0.9300
C47 C48 1.390(9)
C47 H47 0.9300
C48 H48 0.9300
C49 C50 1.369(9)
C49 C54 1.421(10)
C50 C51 1.384(9)
C50 H50 0.9300
C51 C52 1.395(11)
C51 H51 0.9300
C52 C53 1.378(11)
C52 H52 0.9300
C53 C54 1.375(10)
C53 H53 0.9300
C54 H54 0.9300
P4 C61 1.838(7)
P4 C55 1.842(7)
C55 C56 1.385(10)
C55 C60 1.406(10)
C56 C57 1.406(10)
C56 H56 0.9300
C57 C58 1.368(10)
C57 H57 0.9300
C58 C59 1.381(11)
C58 H58 0.9300
C59 C60 1.396(10)
C59 H59 0.9300
C60 H60 0.9300
C61 C66 1.400(10)
C61 C62 1.410(9)
C62 C63 1.370(10)
C62 H62 0.9300
C63 C64 1.386(10)
C63 H63 0.9300
C64 C65 1.373(9)
C64 H64 0.9300
C65 C66 1.390(9)
C65 H65 0.9300
C66 H66 0.9300
C67 Cl2 1.759(7)
C67 Cl1 1.759(8)
C67 Cl3 1.761(8)
C67 H67 0.9800
C68 Cl4 1.752(12)
C68 Cl5 1.752(12)
C68 Cl6 1.759(11)
C68 H68 0.9800
C68* Cl5* 1.757(19)
C68* Cl6* 1.76(2)
C68* Cl4* 1.76(2)
C68* H68* 0.9800
C69 Cl8 1.737(10)
C69 Cl7 1.744(9)
C69 Cl9 1.755(9)
C69 H69 0.9800
C69* Cl9* 1.704(18)
C69* Cl7* 1.794(18)
C69* Cl8* 1.800(18)
C69* H69* 0.9800
